data_1515483
loop_
_publ_author_name
'Luo, Jiye'
'Song, Kesheng'
'Gu, Feng long'
'Miao, Qian'

_publ_section_title
;
 Switching of non-helical overcrowded tetrabenzoheptafulvalene derivatives
;
_journal_issue 10
_journal_name_full 'Chemical Science'
_journal_page_first 2029
_journal_paper_doi 10.1039/c1sc00340b
_journal_volume 2
_journal_year 2011
_chemical_formula_moiety '2(C15 H11)'
_chemical_formula_sum 'C30 H22'
_chemical_formula_weight 382.48
_chemical_name_systematic
;
anti-4,5-tetrahydro-2,3;6,7,2,3;6,7-tetrabenzoheptafulvalene
;
_space_group_crystal_system monoclinic
_space_group_IT_number 14
_space_group_name_Hall '-P 2ybc'
_space_group_name_H-M_alt 'P 1 21/c 1'
_symmetry_space_group_name_Hall '-P 2ybc'
_symmetry_space_group_name_H-M 'P 1 21/c 1'
_atom_sites_solution_hydrogens geom
_atom_sites_solution_primary direct
_atom_sites_solution_secondary difmap
_audit_creation_method SHELXL-97
_cell_angle_alpha 90.00
_cell_angle_beta 93.189(3)
_cell_angle_gamma 90.00
_cell_formula_units_Z 2
_cell_length_a 8.5511(3)
_cell_length_b 7.0723(3)
_cell_length_c 16.9235(6)
_cell_measurement_reflns_used 2658
_cell_measurement_temperature 233(2)
_cell_measurement_theta_max 28.0157
_cell_measurement_theta_min 3.6101
_cell_volume 1021.88(7)
_computing_cell_refinement
;
CrysAlisPro, Oxford Diffraction Ltd.,
Version 1.171.33.66 (release 28-04-2010 CrysAlis171 .NET)
(compiled Apr 28 2010,14:27:37)
;
_computing_data_collection
;
CrysAlisPro, Oxford Diffraction Ltd.,
Version 1.171.33.66 (release 28-04-2010 CrysAlis171 .NET)
(compiled Apr 28 2010,14:27:37)
;
_computing_data_reduction
;
CrysAlisPro, Oxford Diffraction Ltd.,
Version 1.171.33.66 (release 28-04-2010 CrysAlis171 .NET)
(compiled Apr 28 2010,14:27:37)
;
_computing_molecular_graphics
;
OLEX2: a complete structure solution, refinement and analysis program.
Dolomanov et al., J. Appl. Cryst. (2009). 42, 339-341
;
_computing_publication_material
;
OLEX2: a complete structure solution, refinement and analysis program.
Dolomanov et al., J. Appl. Cryst. (2009). 42, 339-341
;
_computing_structure_refinement 'SHELXL-97 (Sheldrick, 1997)'
_computing_structure_solution 'SHELXS-97 (Sheldrick, 1990)'
_diffrn_ambient_temperature 233.0
_diffrn_detector_area_resol_mean 16.127
_diffrn_measured_fraction_theta_full 0.996
_diffrn_measured_fraction_theta_max 0.996
_diffrn_measurement_details
;
1 omega -86.00 10.00 1.0000 5.0000
omega____ theta____ kappa____ phi______ frames
- -16.6379 -77.0000 60.0000 96

2 omega -41.00 55.00 1.0000 5.0000
omega____ theta____ kappa____ phi______ frames
- -16.6379 37.0000 -30.0000 96

3 omega -84.00 -57.00 1.0000 5.0000
omega____ theta____ kappa____ phi______ frames
- -16.6379 -37.0000 150.0000 27
;
_diffrn_measurement_device_type 'Xcalibur, Sapphire3, Gemini ultra'
_diffrn_measurement_method '\w scans'
_diffrn_orient_matrix_UB_11 -0.0677489
_diffrn_orient_matrix_UB_12 -0.0273325
_diffrn_orient_matrix_UB_13 0.01949
_diffrn_orient_matrix_UB_21 0.0430615
_diffrn_orient_matrix_UB_22 -0.073742
_diffrn_orient_matrix_UB_23 0.0195031
_diffrn_orient_matrix_UB_31 0.0213248
_diffrn_orient_matrix_UB_32 0.0623106
_diffrn_orient_matrix_UB_33 0.031639
_diffrn_radiation_monochromator graphite
_diffrn_radiation_source 'Enhance (Mo) X-ray Source'
_diffrn_radiation_type MoK\a
_diffrn_radiation_wavelength 0.7107
_diffrn_reflns_av_R_equivalents 0.0120
_diffrn_reflns_av_sigmaI/netI 0.0180
_diffrn_reflns_limit_h_max 6
_diffrn_reflns_limit_h_min -10
_diffrn_reflns_limit_k_max 8
_diffrn_reflns_limit_k_min -6
_diffrn_reflns_limit_l_max 17
_diffrn_reflns_limit_l_min -20
_diffrn_reflns_number 3592
_diffrn_reflns_theta_full 25.00
_diffrn_reflns_theta_max 25.00
_diffrn_reflns_theta_min 3.76
_exptl_absorpt_coefficient_mu 0.070
_exptl_absorpt_correction_T_max 1.0
_exptl_absorpt_correction_T_min 0.94095
_exptl_absorpt_correction_type multi-scan
_exptl_absorpt_process_details
;
CrysAlisPro, Oxford Diffraction Ltd.,
Version 1.171.33.66 (release 28-04-2010 CrysAlis171 .NET)
(compiled Apr 28 2010,14:27:37)
Empirical absorption correction using spherical harmonics,
implemented in SCALE3 ABSPACK scaling algorithm.
;
_exptl_crystal_colour_primary colourless
_exptl_crystal_density_diffrn 1.243
_exptl_crystal_density_method 'not measured'
_exptl_crystal_description block
_exptl_crystal_F_000 404
_exptl_crystal_size_max 0.72
_exptl_crystal_size_mid 0.61
_exptl_crystal_size_min 0.41
_refine_diff_density_max 0.164
_refine_diff_density_min -0.122
_refine_diff_density_rms 0.026
_refine_ls_extinction_coef 0.068(6)
_refine_ls_extinction_expression Fc^*^=kFc[1+0.001xFc^2^\l^3^/sin(2\q)]^-1/4^
_refine_ls_extinction_method SHELXL
_refine_ls_goodness_of_fit_ref 1.040
_refine_ls_hydrogen_treatment constr
_refine_ls_matrix_type full
_refine_ls_number_parameters 155
_refine_ls_number_reflns 1800
_refine_ls_number_restraints 62
_refine_ls_restrained_S_all 1.024
_refine_ls_R_factor_all 0.0450
_refine_ls_R_factor_gt 0.0345
_refine_ls_shift/su_max 0.000
_refine_ls_shift/su_mean 0.000
_refine_ls_structure_factor_coef Fsqd
_refine_ls_weighting_details
;
calc w=1/[\s^2^(Fo^2^)+(0.0467P)^2^+0.1726P] where P=(Fo^2^+2Fc^2^)/3
;
_refine_ls_weighting_scheme calc
_refine_ls_wR_factor_gt 0.0884
_refine_ls_wR_factor_ref 0.0925
_reflns_number_gt 1444
_reflns_number_total 1800
_reflns_threshold_expression >2sigma(I)
_cod_data_source_file c1sc00340b.txt
_cod_data_source_block anti-tetrabenzo-dihydroheptafulvalene
_cod_database_code 1515483

loop_
_space_group_symop_id
_space_group_symop_operation_xyz
1 'x, y, z'
2 '-x, y+1/2, -z+1/2'
3 '-x, -y, -z'
4 'x, -y-1/2, z-1/2'

loop_
_atom_site_label
_atom_site_type_symbol
_atom_site_fract_x
_atom_site_fract_y
_atom_site_fract_z
_atom_site_U_iso_or_equiv
_atom_site_adp_type
_atom_site_occupancy
_atom_site_symmetry_multiplicity
_atom_site_calc_flag
_atom_site_refinement_flags
_atom_site_disorder_assembly
_atom_site_disorder_group
C1 C 0.2927(7) 0.3903(12) 0.4758(5) 0.0453(13) Uani 0.50 1 d PU A 1
H1A H 0.2504 0.5138 0.4899 0.054 Uiso 0.50 1 calc PR A 1
H1B H 0.4060 0.3926 0.4883 0.054 Uiso 0.50 1 calc PR A 1
C2 C 0.2640(18) 0.3596(19) 0.3924(8) 0.0446(19) Uani 0.50 1 d PU A 1
H2B H 0.3168 0.4605 0.3645 0.054 Uiso 0.50 1 calc PR A 1
H2A H 0.1513 0.3743 0.3801 0.054 Uiso 0.50 1 calc PR A 1
C1A C 0.2379(7) 0.3641(14) 0.4734(6) 0.0521(16) Uani 0.50 1 d PU A 2
H1AA H 0.2157 0.4892 0.4879 0.063 Uiso 0.50 1 calc PR A 2
C2A C 0.2916(17) 0.338(2) 0.3970(9) 0.054(3) Uani 0.50 1 d PU A 2
H2AA H 0.3145 0.4489 0.3692 0.064 Uiso 0.50 1 calc PR A 2
C3 C 0.31501(14) 0.16756(17) 0.35729(7) 0.0349(3) Uani 1 1 d . . .
C4 C 0.27729(16) 0.1488(2) 0.27638(7) 0.0457(4) Uani 1 1 d . A .
H4 H 0.2320 0.2519 0.2485 0.055 Uiso 1 1 calc R . .
C5 C 0.30416(16) -0.0151(2) 0.23634(7) 0.0465(4) Uani 1 1 d . . .
H5 H 0.2759 -0.0241 0.1820 0.056 Uiso 1 1 calc R A .
C6 C 0.37271(15) -0.1668(2) 0.27577(7) 0.0415(3) Uani 1 1 d . A .
H6 H 0.3909 -0.2802 0.2488 0.050 Uiso 1 1 calc R . .
C7 C 0.41427(14) -0.15028(18) 0.35526(7) 0.0349(3) Uani 1 1 d . . .
H7 H 0.4625 -0.2534 0.3819 0.042 Uiso 1 1 calc R A .
C8 C 0.38711(12) 0.01438(17) 0.39740(7) 0.0297(3) Uani 1 1 d . A .
C9 C 0.42780(13) 0.01951(16) 0.48419(7) 0.0280(3) Uani 1 1 d . . .
C10 C 0.29183(13) 0.05546(18) 0.53349(6) 0.0331(3) Uani 1 1 d . A .
C11 C 0.23838(15) -0.0844(2) 0.58284(7) 0.0421(4) Uani 1 1 d . . .
H11 H 0.2905 -0.2013 0.5863 0.051 Uiso 1 1 calc R A .
C12 C 0.11003(17) -0.0541(3) 0.62685(9) 0.0597(5) Uani 1 1 d . A .
H12 H 0.0746 -0.1502 0.6598 0.072 Uiso 1 1 calc R . .
C13 C 0.03406(17) 0.1166(3) 0.62251(10) 0.0683(6) Uani 1 1 d . . .
H13 H -0.0537 0.1374 0.6524 0.082 Uiso 1 1 calc R A .
C14 C 0.08617(17) 0.2573(3) 0.57448(9) 0.0610(5) Uani 1 1 d . A .
H14 H 0.0344 0.3745 0.5727 0.073 Uiso 1 1 calc R . .
C15 C 0.21478(16) 0.2293(2) 0.52828(7) 0.0444(4) Uani 1 1 d . . .

loop_
_atom_site_aniso_label
_atom_site_aniso_U_11
_atom_site_aniso_U_22
_atom_site_aniso_U_33
_atom_site_aniso_U_23
_atom_site_aniso_U_13
_atom_site_aniso_U_12
C1 0.052(3) 0.029(2) 0.054(2) -0.0050(17) -0.003(3) 0.009(3)
C2 0.053(4) 0.023(3) 0.057(3) -0.008(3) -0.006(3) 0.009(3)
C1A 0.049(4) 0.037(3) 0.070(3) -0.008(2) -0.005(3) 0.010(3)
C2A 0.060(5) 0.038(4) 0.062(3) 0.018(3) -0.003(3) 0.007(3)
C3 0.0337(7) 0.0328(7) 0.0379(7) 0.0046(5) 0.0001(5) -0.0031(5)
C4 0.0482(8) 0.0520(9) 0.0363(7) 0.0142(6) -0.0034(6) 0.0033(7)
C5 0.0462(8) 0.0646(10) 0.0283(7) -0.0006(6) -0.0015(5) -0.0002(7)
C6 0.0383(7) 0.0514(8) 0.0348(7) -0.0093(6) 0.0015(5) 0.0023(6)
C7 0.0295(6) 0.0391(7) 0.0359(7) -0.0013(5) 0.0000(5) 0.0046(5)
C8 0.0212(5) 0.0356(7) 0.0321(6) 0.0000(5) 0.0003(4) -0.0031(5)
C9 0.0272(6) 0.0259(6) 0.0306(6) -0.0007(5) -0.0010(4) 0.0004(5)
C10 0.0245(6) 0.0449(8) 0.0293(6) -0.0069(5) -0.0048(5) 0.0023(5)
C11 0.0334(7) 0.0565(9) 0.0363(7) -0.0056(6) 0.0012(5) -0.0074(6)
C12 0.0369(8) 0.0950(13) 0.0478(8) -0.0126(8) 0.0083(6) -0.0176(9)
C13 0.0274(7) 0.1275(17) 0.0501(9) -0.0298(10) 0.0038(6) -0.0016(10)
C14 0.0381(8) 0.0917(13) 0.0515(9) -0.0300(9) -0.0138(7) 0.0291(8)
C15 0.0375(7) 0.0570(9) 0.0375(7) -0.0115(7) -0.0078(6) 0.0167(7)

loop_
_atom_type_symbol
_atom_type_description
_atom_type_scat_dispersion_real
_atom_type_scat_dispersion_imag
_atom_type_scat_source
C C 0.0033 0.0016 'International Tables Vol C Tables 4.2.6.8 and 6.1.1.4'
H H 0.0000 0.0000 'International Tables Vol C Tables 4.2.6.8 and 6.1.1.4'

loop_
_geom_angle_atom_site_label_1
_geom_angle_atom_site_label_2
_geom_angle_atom_site_label_3
_geom_angle
_geom_angle_site_symmetry_1
C1 C2 H2B 107.8 .
C1 C2 H2A 107.8 .
C1 C2 C3 118.1(11) .
H1A C1 H1B 107.9 .
C2 C1 H1A 109.1 .
C2 C1 H1B 109.1 .
C2 C1 C15 112.4(7) .
H2B C2 H2A 107.1 .
C1A C2A H2AA 116.0 .
C1A C15 C1 16.8(4) .
C1A C15 C10 125.3(4) .
C1A C15 C14 115.7(4) .
C2A C1A H1AA 116.4 .
C2A C3 C2 9.4(11) .
C2A C3 C8 120.3(6) .
C3 C2 H2B 107.8 .
C3 C2 H2A 107.8 .
C3 C2A C1A 128.0(12) .
C3 C2A H2AA 116.0 .
C3 C4 H4 119.0 .
C3 C8 C9 122.01(10) .
C4 C3 C2 113.8(6) .
C4 C3 C2A 121.4(6) .
C4 C3 C8 118.21(12) .
C4 C5 H5 120.0 .
C4 C5 C6 119.92(12) .
C5 C4 C3 122.03(12) .
C5 C4 H4 119.0 .
C5 C6 H6 120.4 .
C6 C5 H5 120.0 .
C6 C7 H7 119.0 .
C6 C7 C8 122.03(11) .
C7 C6 C5 119.13(12) .
C7 C6 H6 120.4 .
C7 C8 C3 118.66(10) .
C7 C8 C9 119.25(10) .
C8 C3 C2 127.9(6) .
C8 C7 H7 119.0 .
C9 C9 C8 123.03(13) 3_656
C9 C9 C10 122.62(13) 3_656
C10 C9 C8 114.15(9) .
C10 C11 H11 119.5 .
C10 C15 C1 116.7(3) .
C10 C15 C14 118.22(15) .
C11 C10 C9 120.57(11) .
C11 C10 C15 119.71(12) .
C11 C12 H12 120.1 .
C12 C11 C10 120.91(15) .
C12 C11 H11 119.5 .
C12 C13 H13 120.0 .
C12 C13 C14 120.06(14) .
C13 C12 C11 119.84(16) .
C13 C12 H12 120.1 .
C13 C14 H14 119.4 .
C13 C14 C15 121.26(15) .
C14 C13 H13 120.0 .
C14 C15 C1 124.8(3) .
C15 C1 H1A 109.1 .
C15 C1 H1B 109.1 .
C15 C1A H1AA 116.4 .
C15 C1A C2A 127.3(10) .
C15 C10 C9 119.70(11) .
C15 C14 H14 119.4 .

loop_
_geom_bond_atom_site_label_1
_geom_bond_atom_site_label_2
_geom_bond_distance
_geom_bond_site_symmetry_2
C1 H1A 0.9800 .
C1 H1B 0.9800 .
C1 C2 1.436(17) .
C1 C15 1.611(8) .
C2 H2B 0.9800 .
C2 H2A 0.9800 .
C2 C3 1.555(12) .
C1A H1AA 0.9400 .
C1A C2A 1.41(2) .
C1A C15 1.354(10) .
C2A H2AA 0.9400 .
C2A C3 1.401(14) .
C3 C4 1.3955(18) .
C3 C8 1.4028(16) .
C4 H4 0.9400 .
C4 C5 1.3685(19) .
C5 H5 0.9400 .
C5 C6 1.3773(19) .
C6 H6 0.9400 .
C6 C7 1.3772(17) .
C7 H7 0.9400 .
C7 C8 1.3917(17) .
C8 C9 1.4909(16) .
C9 C9 1.347(2) 3_656
C9 C10 1.4902(16) .
C10 C11 1.3882(18) .
C10 C15 1.3951(18) .
C11 H11 0.9400 .
C11 C12 1.3770(19) .
C12 H12 0.9400 .
C12 C13 1.371(3) .
C13 H13 0.9400 .
C13 C14 1.375(3) .
C14 H14 0.9400 .
C14 C15 1.398(2) .
